data_2241458
loop_
_publ_author_name
'Liu, Chen'
'Felts, Ashley C.'
'Thuijs, Annaliese E.'
'Useche, Aaron'
'Abboud, Khalil A.'

_publ_section_title
;
 Crystal structure of
 <i>catena</i>-poly[[[<i>trans</i>-bis(acetonitrile-\k<i>N</i>)diaquacobalt(II)]-\m-pyrazine-\k^2^<i>N</i>:<i>N</i>']
 dinitrate]
;
_journal_coeditor_code WM5260
_journal_issue 2
_journal_name_full 'Acta Crystallographica Section E'
_journal_page_first 151
_journal_page_last 154
_journal_paper_doi 10.1107/S2056989016000220
_journal_volume 72
_journal_year 2016
_chemical_formula_iupac '[Co (N O3)2 (C4 H4 N2) (C2 H3 N)2 (H2 O)2]'
_chemical_formula_moiety 'C8 H14 Co N6 O8'
_chemical_formula_sum 'C8 H14 Co N6 O8'
_chemical_formula_weight 381.18
_chemical_name_systematic
'<i>catena</i>-Poly[[[<i>trans</i>-bis(acetonitrile-\k<i>N</i>)diaquacobalt(II)]-\m-pyrazine-\k^2^<i>N</i>:<i>N</i>'] dinitrate]'
_space_group_crystal_system monoclinic
_space_group_IT_number 14
_space_group_name_Hall '-P 2ybc'
_space_group_name_H-M_alt 'P 1 21/c 1'
_symmetry_space_group_name_Hall '-P 2ybc'
_symmetry_space_group_name_H-M 'P 1 21/c 1'
_atom_sites_solution_hydrogens mixed
_audit_creation_method SHELXL-2014/7
_cell_angle_alpha 90
_cell_angle_beta 110.8803(6)
_cell_angle_gamma 90
_cell_formula_units_Z 2
_cell_length_a 7.0798(3)
_cell_length_b 15.0376(6)
_cell_length_c 7.9329(3)
_cell_measurement_reflns_used 9896
_cell_measurement_temperature 100(2)
_cell_measurement_theta_max 28.0
_cell_measurement_theta_min 2.0
_cell_volume 789.10(5)
_computing_cell_refinement
;
SAINT (Bruker, 2014)
;
_computing_data_collection
;
APEX2 (Bruker, 2014)
;
_computing_data_reduction
;
SAINT (Bruker, 2014)
;
_computing_molecular_graphics
;
XP in SHELXTL-plus (Sheldrick, 2008) and
ORTEP-3 for Windows (Farrugia, 2012)
;
_computing_publication_material
;
publCIF (Westrip, 2010)
;
_computing_structure_refinement
;
SHELXL2014/7 (Sheldrick, 2015<i>b</i>)
;
_computing_structure_solution
;
<i>SHELXLT</i> (Sheldrick, 2015<i>a</i>)
;
_diffrn_ambient_temperature 100(2)
_diffrn_measured_fraction_theta_full 1.000
_diffrn_measured_fraction_theta_max 1.000
_diffrn_measurement_device_type 'Bruker APEXII DUO CCD'
_diffrn_measurement_method '\f- and \w-scans'
_diffrn_radiation_type MoK\a
_diffrn_radiation_wavelength 0.71073
_diffrn_reflns_av_R_equivalents 0.0217
_diffrn_reflns_limit_h_max 9
_diffrn_reflns_limit_h_min -9
_diffrn_reflns_limit_k_max 19
_diffrn_reflns_limit_k_min -19
_diffrn_reflns_limit_l_max 10
_diffrn_reflns_limit_l_min -10
_diffrn_reflns_number 21292
_diffrn_reflns_theta_full 25.242
_diffrn_reflns_theta_max 27.496
_diffrn_reflns_theta_min 2.709
_diffrn_standards_decay_% 1
_diffrn_standards_number 0
_exptl_absorpt_coefficient_mu 1.138
_exptl_absorpt_correction_T_max 0.9038
_exptl_absorpt_correction_T_min 0.7348
_exptl_absorpt_correction_type analytical
_exptl_absorpt_process_details
;
based on measured indexed crystal faces using
SHELXTL2014 (Sheldrick, 2015<i>b</i>)
;
_exptl_crystal_colour pink
_exptl_crystal_density_diffrn 1.604
_exptl_crystal_description needle
_exptl_crystal_F_000 390
_exptl_crystal_size_max 0.287
_exptl_crystal_size_mid 0.105
_exptl_crystal_size_min 0.077
_refine_diff_density_max 0.338
_refine_diff_density_min -0.313
_refine_ls_extinction_method none
_refine_ls_goodness_of_fit_ref 1.069
_refine_ls_hydrogen_treatment mixed
_refine_ls_matrix_type full
_refine_ls_number_parameters 115
_refine_ls_number_reflns 1811
_refine_ls_number_restraints 0
_refine_ls_restrained_S_all 1.069
_refine_ls_R_factor_all 0.0206
_refine_ls_R_factor_gt 0.0190
_refine_ls_shift/su_max 0.000
_refine_ls_shift/su_mean 0.000
_refine_ls_structure_factor_coef Fsqd
_refine_ls_weighting_details 'w=1/[\s^2^(Fo^2^)+(0.0316P)^2^+0.2947P] where P=(Fo^2^+2Fc^2^)/3'
_refine_ls_weighting_scheme calc
_refine_ls_wR_factor_gt 0.0540
_refine_ls_wR_factor_ref 0.0549
_reflns_number_gt 1687
_reflns_number_total 1811
_reflns_threshold_expression 'I > 2\s(I)'
_cod_data_source_file wm5260sup1.cif
_cod_data_source_block I
_cod_database_code 2241458
_shelx_space_group_comment
;
The symmetry employed for this shelxl refinement is uniquely defined
by the following loop, which should always be used as a source of
symmetry information in preference to the above space-group names.
They are only intended as comments.
;
_shelx_estimated_absorpt_t_min 0.736
_shelx_estimated_absorpt_t_max 0.918

loop_
_space_group_symop_operation_xyz
'x, y, z'
'-x, y+1/2, -z+1/2'
'-x, -y, -z'
'x, -y-1/2, z-1/2'

loop_
_atom_site_type_symbol
_atom_site_label
_atom_site_fract_x
_atom_site_fract_y
_atom_site_fract_z
_atom_site_U_iso_or_equiv
_atom_site_adp_type
_atom_site_calc_flag
_atom_site_occupancy
Co Co1 0.5000 0.5000 0.0000 0.00977(8) Uani d 1
O O1 0.45432(12) 0.38331(6) -0.13782(12) 0.01522(17) Uani d 1
H H1Y 0.431(3) 0.3365(13) -0.092(2) 0.035(5) Uiso d 1
H H1X 0.391(3) 0.3842(13) -0.243(3) 0.036(5) Uiso d 1
N N1 0.19570(15) 0.49931(6) -0.00181(13) 0.01163(19) Uani d 1
N N2 0.39794(14) 0.56807(6) -0.25144(13) 0.01470(19) Uani d 1
C C1 0.07744(16) 0.57128(7) -0.05354(15) 0.0134(2) Uani d 1
H H1A 0.1283 0.6228 -0.0923 0.016 Uiso calc 1
C C2 -0.11795(16) 0.57209(7) -0.05167(14) 0.0131(2) Uani d 1
H H2A -0.1981 0.6242 -0.0889 0.016 Uiso calc 1
C C3 0.31802(17) 0.58923(8) -0.39744(16) 0.0158(2) Uani d 1
C C4 0.2144(2) 0.61342(10) -0.58544(17) 0.0278(3) Uani d 1
H H4A 0.3122 0.6380 -0.6346 0.042 Uiso calc 1
H H4B 0.1106 0.6580 -0.5939 0.042 Uiso calc 1
H H4C 0.1508 0.5605 -0.6545 0.042 Uiso calc 1
N N11 0.23020(15) 0.30295(7) 0.44860(13) 0.0172(2) Uani d 1
O O11 0.09637(15) 0.26787(6) 0.31960(13) 0.0295(2) Uani d 1
O O12 0.21017(14) 0.38082(6) 0.49826(12) 0.0228(2) Uani d 1
O O13 0.39023(13) 0.26094(6) 0.53329(12) 0.0230(2) Uani d 1

loop_
_atom_site_aniso_label
_atom_site_aniso_U_11
_atom_site_aniso_U_22
_atom_site_aniso_U_33
_atom_site_aniso_U_12
_atom_site_aniso_U_13
_atom_site_aniso_U_23
Co1 0.00857(12) 0.01064(12) 0.01028(12) -0.00011(7) 0.00357(8) 0.00023(7)
O1 0.0187(4) 0.0130(4) 0.0136(4) -0.0023(3) 0.0053(3) -0.0011(3)
N1 0.0107(4) 0.0130(5) 0.0112(4) 0.0000(3) 0.0038(3) -0.0005(3)
N2 0.0142(4) 0.0151(5) 0.0151(5) 0.0002(4) 0.0056(4) 0.0010(4)
C1 0.0135(5) 0.0125(5) 0.0144(5) -0.0006(4) 0.0051(4) 0.0011(4)
C2 0.0128(5) 0.0127(5) 0.0138(5) 0.0012(4) 0.0045(4) 0.0013(4)
C3 0.0144(5) 0.0164(5) 0.0178(6) -0.0005(4) 0.0072(4) 0.0008(4)
C4 0.0215(6) 0.0426(8) 0.0162(6) 0.0002(6) 0.0029(5) 0.0093(5)
N11 0.0222(5) 0.0137(5) 0.0149(4) -0.0015(4) 0.0057(4) 0.0004(4)
O11 0.0319(5) 0.0190(5) 0.0236(5) -0.0026(4) -0.0073(4) -0.0018(4)
O12 0.0315(5) 0.0134(4) 0.0213(4) 0.0030(4) 0.0067(4) -0.0024(3)
O13 0.0207(4) 0.0198(4) 0.0232(5) 0.0041(3) 0.0012(3) -0.0054(3)

loop_
_atom_type_symbol
_atom_type_description
_atom_type_scat_dispersion_real
_atom_type_scat_dispersion_imag
_atom_type_scat_source
C C 0.0033 0.0016 'International Tables Vol C Tables 4.2.6.8 and 6.1.1.4'
H H 0.0000 0.0000 'International Tables Vol C Tables 4.2.6.8 and 6.1.1.4'
N N 0.0061 0.0033 'International Tables Vol C Tables 4.2.6.8 and 6.1.1.4'
O O 0.0106 0.0060 'International Tables Vol C Tables 4.2.6.8 and 6.1.1.4'
Co Co 0.3494 0.9721 'International Tables Vol C Tables 4.2.6.8 and 6.1.1.4'

loop_
_geom_angle_atom_site_label_1
_geom_angle_atom_site_label_2
_geom_angle_atom_site_label_3
_geom_angle_site_symmetry_1
_geom_angle_site_symmetry_3
_geom_angle
O1 Co1 O1 . 3_665 180.0
O1 Co1 N2 . 3_665 91.42(4)
O1 Co1 N2 3_665 3_665 88.58(4)
O1 Co1 N2 . . 88.58(4)
O1 Co1 N2 3_665 . 91.42(4)
N2 Co1 N2 3_665 . 180.0
O1 Co1 N1 . 3_665 88.55(3)
O1 Co1 N1 3_665 3_665 91.45(3)
N2 Co1 N1 3_665 3_665 89.51(4)
N2 Co1 N1 . 3_665 90.49(4)
O1 Co1 N1 . . 91.45(3)
O1 Co1 N1 3_665 . 88.55(3)
N2 Co1 N1 3_665 . 90.49(4)
N2 Co1 N1 . . 89.51(4)
N1 Co1 N1 3_665 . 180.0
Co1 O1 H1Y . . 121.0(12)
Co1 O1 H1X . . 118.3(14)
H1Y O1 H1X . . 110.2(18)
C1 N1 C2 . 3_565 117.45(10)
C1 N1 Co1 . . 120.89(7)
C2 N1 Co1 3_565 . 121.65(7)
C3 N2 Co1 . . 165.59(9)
N1 C1 C2 . . 121.32(10)
N1 C1 H1A . . 119.3
C2 C1 H1A . . 119.3
N1 C2 C1 3_565 . 121.23(10)
N1 C2 H2A 3_565 . 119.4
C1 C2 H2A . . 119.4
N2 C3 C4 . . 178.24(13)
C3 C4 H4A . . 109.5
C3 C4 H4B . . 109.5
H4A C4 H4B . . 109.5
C3 C4 H4C . . 109.5
H4A C4 H4C . . 109.5
H4B C4 H4C . . 109.5
O11 N11 O12 . . 121.09(10)
O11 N11 O13 . . 120.29(10)
O12 N11 O13 . . 118.61(10)

loop_
_geom_bond_atom_site_label_1
_geom_bond_atom_site_label_2
_geom_bond_site_symmetry_2
_geom_bond_distance
Co1 O1 . 2.0315(8)
Co1 O1 3_665 2.0315(8)
Co1 N2 3_665 2.1263(9)
Co1 N2 . 2.1263(9)
Co1 N1 3_665 2.1493(10)
Co1 N1 . 2.1493(10)
O1 H1Y . 0.83(2)
O1 H1X . 0.80(2)
N1 C1 . 1.3401(14)
N1 C2 3_565 1.3425(14)
N2 C3 . 1.1383(15)
C1 C2 . 1.3888(15)
C1 H1A . 0.9500
C2 N1 3_565 1.3425(14)
C2 H2A . 0.9500
C3 C4 . 1.4542(16)
C4 H4A . 0.9800
C4 H4B . 0.9800
C4 H4C . 0.9800
N11 O11 . 1.2378(13)
N11 O12 . 1.2595(13)
N11 O13 . 1.2616(13)

loop_
_geom_hbond_atom_site_label_D
_geom_hbond_atom_site_label_H
_geom_hbond_atom_site_label_A
_geom_hbond_site_symmetry_A
_geom_hbond_distance_DH
_geom_hbond_distance_HA
_geom_hbond_distance_DA
_geom_hbond_angle_DHA
O1 H1Y O13 4_565 0.83(2) 1.85(2) 2.6819(12) 173.5(18)
O1 H1X O12 1_554 0.80(2) 1.99(2) 2.7869(12) 174.1(19)
O1 H1X O13 1_554 0.80(2) 2.562(19) 3.0912(12) 125.3(17)
C1 H1A O11 3_565 0.95 2.54 3.1572(14) 123.0
C2 H2A O13 2 0.95 2.59 3.4644(14) 153.3
C4 H4A O13 3_665 0.98 2.49 3.2785(17) 137.6
C4 H4B O11 2_554 0.98 2.49 3.2823(17) 137.5

_cod_database_fobs_code 2241458
